data_4081854
loop_
_publ_author_name
'Chambers, Geoffrey M.'
'Angamuthu, Raja'
'Gray, Danielle L.'
'Rauchfuss, Thomas B.'

_publ_section_title
;
 Organo Ruthenium--Nickel Dithiolates with Redox-Responsive Nickel Sites
;
_journal_issue 21
_journal_name_full Organometallics
_journal_page_first 6324
_journal_paper_doi 10.1021/om4006824
_journal_volume 32
_journal_year 2013
_chemical_formula_moiety 'C32 H12 B F24, C39 H45 Ni P2 Ru S2'
_chemical_formula_sum 'C71 H57 B F24 Ni P2 Ru S2'
_chemical_formula_weight 1662.82
_chemical_name_systematic
; 
? 
;
_space_group_IT_number 2
_symmetry_cell_setting triclinic
_symmetry_space_group_name_Hall '-P 1'
_symmetry_space_group_name_H-M 'P -1'
_atom_sites_solution_hydrogens geom
_atom_sites_solution_primary direct
_atom_sites_solution_secondary difmap
_audit_creation_method SHELXL-97
_audit_update_record
; 
? 
;
_cell_angle_alpha 102.3660(10)
_cell_angle_beta 103.8520(10)
_cell_angle_gamma 92.9970(10)
_cell_formula_units_Z 2
_cell_length_a 12.3813(15)
_cell_length_b 16.484(2)
_cell_length_c 18.511(2)
_cell_measurement_reflns_used 9884
_cell_measurement_temperature 188(2)
_cell_measurement_theta_max 25.41
_cell_measurement_theta_min 2.24
_cell_volume 3561.6(7)
_computing_cell_refinement 'SAINT V7.68A (Bruker, 2005)'
_computing_data_collection 'APEX2 V2010.11-3 (Bruker, 2010)'
_computing_data_reduction
; 
SAINT V7.68A, XPREP V2005/2, SADABS V2008/2, TWINABS V2008/2 
(Bruker, 2005 & 2008) 
;
_computing_molecular_graphics
; 
SHELXTL V6.12 (Bruker, 2005), CrystalMaker v2.1.3 (CrystalMaker, 1994) 
;
_computing_publication_material 'XCIF V6.12 (Bruker, 2005)'
_computing_structure_refinement 'SHELXTL V6.12 (Bruker, 2005)'
_computing_structure_solution 'SHELXTL V6.12 (Bruker, 2005)'
_diffrn_ambient_temperature 188(2)
_diffrn_measured_fraction_theta_full 0.994
_diffrn_measured_fraction_theta_max 0.994
_diffrn_measurement_device 'Siemens Platform/ApexII CCD'
_diffrn_measurement_method 'profile data from \f and \w scans'
_diffrn_radiation_monochromator graphite
_diffrn_radiation_source 'normal-focus sealed tube'
_diffrn_radiation_type MoK\a
_diffrn_radiation_wavelength 0.71073
_diffrn_radiation_wavelength_id bm83tas2
_diffrn_reflns_av_R_equivalents 0.0334
_diffrn_reflns_av_sigmaI/netI 0.0367
_diffrn_reflns_limit_h_max 14
_diffrn_reflns_limit_h_min -14
_diffrn_reflns_limit_k_max 19
_diffrn_reflns_limit_k_min -19
_diffrn_reflns_limit_l_max 22
_diffrn_reflns_limit_l_min -22
_diffrn_reflns_number 39382
_diffrn_reflns_theta_full 25.46
_diffrn_reflns_theta_max 25.46
_diffrn_reflns_theta_min 1.17
_exptl_absorpt_coefficient_mu 0.684
_exptl_absorpt_correction_T_max 0.9985
_exptl_absorpt_correction_T_min 0.9007
_exptl_absorpt_correction_type integration
_exptl_absorpt_process_details 'SHELXTL/XPREP V2005/2 (Bruker, 2005)'
_exptl_crystal_colour red
_exptl_crystal_density_diffrn 1.551
_exptl_crystal_density_method 'not measured'
_exptl_crystal_description prism
_exptl_crystal_F_000 1676
_exptl_crystal_id bm83tas2
_exptl_crystal_preparation
; 
The data crystal was mounted using oil (Parantone-N, Exxon) to a 
0.3 mm cryo-loop (Hampton Research) with the (-1, 4, 1) scattering 
planes roughly normal to the spindle axis. 
;
_exptl_crystal_size_max 0.362
_exptl_crystal_size_mid 0.216
_exptl_crystal_size_min 0.142
_refine_diff_density_max 0.874
_refine_diff_density_min -0.564
_refine_diff_density_rms 0.066
_refine_ls_extinction_method none
_refine_ls_goodness_of_fit_ref 1.029
_refine_ls_hydrogen_treatment noref
_refine_ls_matrix_type full
_refine_ls_number_parameters 1222
_refine_ls_number_reflns 13125
_refine_ls_number_restraints 2736
_refine_ls_restrained_S_all 1.482
_refine_ls_R_factor_all 0.0535
_refine_ls_R_factor_gt 0.0410
_refine_ls_shift/su_max 0.043
_refine_ls_shift/su_mean 0.002
_refine_ls_structure_factor_coef Fsqd
_refine_ls_weighting_details 'calc w=1/[\s^2^(Fo^2^)+(0.0497P)^2^+3.7868P] where P=(Fo^2^+2Fc^2^)/3'
_refine_ls_weighting_scheme calc
_refine_ls_wR_factor_gt 0.1003
_refine_ls_wR_factor_ref 0.1082
_reflns_number_gt 10648
_reflns_number_total 13125
_reflns_threshold_expression >2sigma(I)
_cod_data_source_file om4006824_si_002.cif
_cod_data_source_block bm83tas2
_cod_depositor_comments
;
The following automatic conversions were performed:

'_symmetry_cell_setting' value 'Triclinic' changed to 'triclinic'
according to /home/saulius/struct/CIF-dictionaries/cif_core.dic
dictionary named 'cif_core.dic' version 2.4.2 from 2011-04-26.

Automatic conversion script
Id: cif_fix_values 1891 2012-01-12 08:04:46Z andrius 
;
_cod_original_sg_symbol_H-M 'P-1   '
_cod_database_code 4081854

loop_
_symmetry_equiv_pos_as_xyz
'x, y, z'
'-x, -y, -z'

loop_
_atom_site_label
_atom_site_type_symbol
_atom_site_fract_x
_atom_site_fract_y
_atom_site_fract_z
_atom_site_U_iso_or_equiv
_atom_site_adp_type
_atom_site_occupancy
_atom_site_symmetry_multiplicity
_atom_site_calc_flag
_atom_site_refinement_flags
_atom_site_disorder_assembly
_atom_site_disorder_group
Ru1 Ru 0.21024(3) 0.83097(2) 0.27862(2) 0.03247(12) Uani 1 1 d . A .
H1 H 0.1948 0.7456 0.2215 0.049 Uiso 1 1 d . . .
Ni1 Ni 0.19325(4) 0.66275(3) 0.25843(3) 0.02807(14) Uani 1 1 d . A .
P1 P 0.32007(9) 0.58092(7) 0.24100(6) 0.0309(3) Uani 1 1 d D . .
P2 P 0.08205(9) 0.58078(7) 0.16055(6) 0.0296(3) Uani 1 1 d . . .
S1 S 0.31047(9) 0.74923(7) 0.35724(6) 0.0338(3) Uani 1 1 d . . .
S2 S 0.05604(9) 0.73954(7) 0.28193(7) 0.0354(3) Uani 1 1 d . . .
C1 C 0.3621(12) 0.5154(8) 0.3085(7) 0.034(2) Uani 0.63(5) 1 d PGDU A 1
C2 C 0.4123(15) 0.4435(10) 0.2878(7) 0.045(2) Uani 0.63(5) 1 d PGU A 1
H2A H 0.4262 0.4290 0.2386 0.054 Uiso 0.63(5) 1 calc PR A 1
C3 C 0.4421(13) 0.3930(8) 0.3390(8) 0.059(2) Uani 0.63(5) 1 d PGU A 1
H3A H 0.4764 0.3439 0.3248 0.070 Uiso 0.63(5) 1 calc PR A 1
C4 C 0.4218(15) 0.4143(8) 0.4110(7) 0.060(3) Uani 0.63(5) 1 d PGU A 1
H4A H 0.4422 0.3798 0.4460 0.072 Uiso 0.63(5) 1 calc PR A 1
C5 C 0.372(2) 0.4861(10) 0.4317(7) 0.054(3) Uani 0.63(5) 1 d PGU A 1
H5A H 0.3577 0.5007 0.4809 0.065 Uiso 0.63(5) 1 calc PR A 1
C6 C 0.3417(16) 0.5367(8) 0.3805(8) 0.043(2) Uani 0.63(5) 1 d PGU A 1
H6A H 0.3074 0.5858 0.3947 0.052 Uiso 0.63(5) 1 calc PR A 1
C1B C 0.357(2) 0.5166(15) 0.3105(13) 0.037(3) Uani 0.37(5) 1 d PGDU A 2
C2B C 0.423(3) 0.4521(18) 0.2970(13) 0.045(3) Uani 0.37(5) 1 d PGU A 2
H2B H 0.4547 0.4447 0.2542 0.054 Uiso 0.37(5) 1 calc PR A 2
C3B C 0.443(2) 0.3982(14) 0.3460(15) 0.057(3) Uani 0.37(5) 1 d PGU A 2
H3B H 0.4881 0.3541 0.3368 0.068 Uiso 0.37(5) 1 calc PR A 2
C4B C 0.397(2) 0.4089(13) 0.4085(12) 0.059(3) Uani 0.37(5) 1 d PGU A 2
H4B H 0.4107 0.3721 0.4420 0.071 Uiso 0.37(5) 1 calc PR A 2
C5B C 0.331(3) 0.4735(16) 0.4220(13) 0.052(3) Uani 0.37(5) 1 d PGU A 2
H5B H 0.2999 0.4808 0.4647 0.062 Uiso 0.37(5) 1 calc PR A 2
C6B C 0.311(2) 0.5273(13) 0.3730(15) 0.045(3) Uani 0.37(5) 1 d PGU A 2
H6B H 0.2665 0.5714 0.3822 0.053 Uiso 0.37(5) 1 calc PR A 2
C7 C 0.4488(13) 0.634(2) 0.2346(13) 0.037(3) Uani 0.57(4) 1 d PGDU A 1
C8 C 0.5406(15) 0.6599(18) 0.2975(12) 0.042(2) Uani 0.57(4) 1 d PGU A 1
H8A H 0.5379 0.6485 0.3453 0.050 Uiso 0.57(4) 1 calc PR A 1
C9 C 0.6363(11) 0.7022(12) 0.2905(12) 0.048(3) Uani 0.57(4) 1 d PGU A 1
H9A H 0.6991 0.7197 0.3335 0.058 Uiso 0.57(4) 1 calc PR A 1
C10 C 0.6402(10) 0.7189(9) 0.2207(13) 0.049(3) Uani 0.57(4) 1 d PGU A 1
H10A H 0.7056 0.7478 0.2159 0.058 Uiso 0.57(4) 1 calc PR A 1
C11 C 0.5484(14) 0.6933(11) 0.1578(12) 0.052(3) Uani 0.57(4) 1 d PGU A 1
H11A H 0.5510 0.7047 0.1100 0.063 Uiso 0.57(4) 1 calc PR A 1
C12 C 0.4526(13) 0.6511(16) 0.1647(12) 0.046(3) Uani 0.57(4) 1 d PGU A 1
H12A H 0.3899 0.6336 0.1217 0.055 Uiso 0.57(4) 1 calc PR A 1
C7B C 0.4544(18) 0.633(3) 0.2417(17) 0.037(3) Uani 0.43(4) 1 d PGDU A 2
C8B C 0.536(2) 0.657(3) 0.3109(15) 0.041(3) Uani 0.43(4) 1 d PGU A 2
H8B H 0.5220 0.6435 0.3555 0.050 Uiso 0.43(4) 1 calc PR A 2
C9B C 0.6364(16) 0.7012(17) 0.3148(14) 0.050(3) Uani 0.43(4) 1 d PGU A 2
H9B H 0.6919 0.7176 0.3621 0.060 Uiso 0.43(4) 1 calc PR A 2
C10B C 0.6562(12) 0.7212(11) 0.2495(16) 0.051(4) Uani 0.43(4) 1 d PGU A 2
H10B H 0.7252 0.7513 0.2522 0.061 Uiso 0.43(4) 1 calc PR A 2
C11B C 0.5751(18) 0.6972(14) 0.1803(13) 0.048(3) Uani 0.43(4) 1 d PGU A 2
H11B H 0.5886 0.7109 0.1357 0.058 Uiso 0.43(4) 1 calc PR A 2
C12B C 0.4742(17) 0.653(2) 0.1764(14) 0.046(3) Uani 0.43(4) 1 d PGU A 2
H12B H 0.4187 0.6367 0.1291 0.056 Uiso 0.43(4) 1 calc PR A 2
C13 C 0.2675(4) 0.5043(3) 0.1475(3) 0.0380(11) Uani 1 1 d . A .
H13A H 0.3283 0.4963 0.1212 0.046 Uiso 1 1 calc R . .
H13B H 0.2430 0.4498 0.1560 0.046 Uiso 1 1 calc R . .
C14 C 0.1692(4) 0.5360(3) 0.0976(2) 0.0359(10) Uani 1 1 d . A .
H14A H 0.1254 0.4894 0.0560 0.043 Uiso 1 1 calc R . .
H14B H 0.1968 0.5790 0.0743 0.043 Uiso 1 1 calc R . .
C15 C 0.0202(4) 0.4888(3) 0.1815(2) 0.0334(10) Uani 1 1 d . A .
C16 C -0.0425(4) 0.4236(3) 0.1233(3) 0.0457(12) Uani 1 1 d . . .
H16A H -0.0637 0.4305 0.0723 0.055 Uiso 1 1 calc R A .
C17 C -0.0739(5) 0.3494(3) 0.1387(3) 0.0527(14) Uani 1 1 d . A .
H17A H -0.1173 0.3054 0.0986 0.063 Uiso 1 1 calc R . .
C18 C -0.0424(5) 0.3390(3) 0.2121(3) 0.0512(13) Uani 1 1 d . . .
H18A H -0.0619 0.2868 0.2224 0.061 Uiso 1 1 calc R A .
C19 C 0.0163(5) 0.4026(4) 0.2704(3) 0.0592(16) Uani 1 1 d . A .
H19A H 0.0363 0.3952 0.3213 0.071 Uiso 1 1 calc R . .
C20 C 0.0470(4) 0.4781(3) 0.2554(3) 0.0470(13) Uani 1 1 d . . .
H20A H 0.0868 0.5228 0.2963 0.056 Uiso 1 1 calc R A .
C21 C -0.0299(4) 0.6226(3) 0.1009(2) 0.0332(10) Uani 1 1 d . A .
C22 C -0.1411(4) 0.6052(3) 0.1002(3) 0.0417(11) Uani 1 1 d . . .
H22A H -0.1597 0.5709 0.1316 0.050 Uiso 1 1 calc R A .
C23 C -0.2253(4) 0.6376(4) 0.0541(3) 0.0499(13) Uani 1 1 d . A .
H23A H -0.3012 0.6253 0.0539 0.060 Uiso 1 1 calc R . .
C24 C -0.1988(5) 0.6876(3) 0.0086(3) 0.0495(13) Uani 1 1 d . . .
H24A H -0.2565 0.7091 -0.0235 0.059 Uiso 1 1 calc R A .
C25 C -0.0885(5) 0.7065(3) 0.0097(3) 0.0484(13) Uani 1 1 d . A .
H25A H -0.0705 0.7415 -0.0213 0.058 Uiso 1 1 calc R . .
C26 C -0.0037(4) 0.6747(3) 0.0557(3) 0.0414(11) Uani 1 1 d . . .
H26A H 0.0722 0.6883 0.0565 0.050 Uiso 1 1 calc R A .
C27 C 0.2577(4) 0.7585(3) 0.4428(3) 0.0443(12) Uani 1 1 d . A .
H27A H 0.3104 0.7353 0.4804 0.053 Uiso 1 1 calc R . .
H27B H 0.2583 0.8186 0.4658 0.053 Uiso 1 1 calc R . .
C28 C 0.1415(5) 0.7160(4) 0.4309(3) 0.0494(13) Uani 1 1 d . . .
H28A H 0.1258 0.7199 0.4814 0.059 Uiso 1 1 calc R A .
H28B H 0.1397 0.6560 0.4069 0.059 Uiso 1 1 calc R . .
C29 C 0.0499(4) 0.7524(3) 0.3814(3) 0.0469(12) Uani 1 1 d . A .
H29A H 0.0537 0.8128 0.4046 0.056 Uiso 1 1 calc R . .
H29B H -0.0234 0.7258 0.3820 0.056 Uiso 1 1 calc R . .
C30 C 0.1279(14) 0.9415(14) 0.2621(11) 0.036(3) Uani 0.48(3) 1 d PGDU A 1
C31 C 0.1842(15) 0.9597(15) 0.3392(10) 0.031(3) Uani 0.48(3) 1 d PGDU A 1
H31A H 0.1404 0.9657 0.3786 0.037 Uiso 0.48(3) 1 calc PR A 1
C32 C 0.2987(15) 0.9547(16) 0.3609(10) 0.033(3) Uani 0.48(3) 1 d PGDU A 1
H32A H 0.3354 0.9552 0.4154 0.039 Uiso 0.48(3) 1 calc PR A 1
C33 C 0.3569(14) 0.9315(14) 0.3055(11) 0.035(3) Uani 0.48(3) 1 d PGDU A 1
C34 C 0.3006(15) 0.9133(13) 0.2284(10) 0.037(3) Uani 0.48(3) 1 d PGDU A 1
H34A H 0.3400 0.8884 0.1891 0.045 Uiso 0.48(3) 1 calc PR A 1
C35 C 0.1861(16) 0.9183(13) 0.2067(10) 0.037(3) Uani 0.48(3) 1 d PGDU A 1
H35A H 0.1442 0.8988 0.1517 0.044 Uiso 0.48(3) 1 calc PR A 1
C36 C -0.0002(16) 0.9500(14) 0.2399(13) 0.039(3) Uani 0.48(3) 1 d PDU A 1
H36A H -0.0306 0.9393 0.2828 0.047 Uiso 0.48(3) 1 calc PR A 1
C37 C -0.068(2) 0.8897(17) 0.168(2) 0.064(5) Uani 0.48(3) 1 d PDU A 1
H37A H -0.1477 0.8952 0.1619 0.097 Uiso 0.48(3) 1 calc PR A 1
H37B H -0.0537 0.8324 0.1705 0.097 Uiso 0.48(3) 1 calc PR A 1
H37C H -0.0460 0.9023 0.1233 0.097 Uiso 0.48(3) 1 calc PR A 1
C38 C -0.016(2) 1.0401(14) 0.2357(18) 0.047(5) Uani 0.48(3) 1 d PDU A 1
H38A H 0.0254 1.0778 0.2841 0.071 Uiso 0.48(3) 1 calc PR A 1
H38B H -0.0957 1.0476 0.2266 0.071 Uiso 0.48(3) 1 calc PR A 1
H38C H 0.0121 1.0527 0.1937 0.071 Uiso 0.48(3) 1 calc PR A 1
C39 C 0.4828(15) 0.920(2) 0.3298(14) 0.052(5) Uani 0.48(3) 1 d PDU A 1
H39A H 0.5260 0.9747 0.3542 0.078 Uiso 0.48(3) 1 calc PR A 1
H39B H 0.5076 0.8944 0.2846 0.078 Uiso 0.48(3) 1 calc PR A 1
H39C H 0.4943 0.8840 0.3661 0.078 Uiso 0.48(3) 1 calc PR A 1
C30B C 0.1051(14) 0.9326(11) 0.2476(10) 0.026(2) Uani 0.52(3) 1 d PGDU A 2
C31B C 0.1655(14) 0.9548(14) 0.3239(9) 0.034(3) Uani 0.52(3) 1 d PGDU A 2
H31B H 0.1246 0.9623 0.3649 0.041 Uiso 0.52(3) 1 calc PR A 2
C32B C 0.2805(14) 0.9516(15) 0.3431(10) 0.039(3) Uani 0.52(3) 1 d PGDU A 2
H32B H 0.3220 0.9598 0.3981 0.047 Uiso 0.52(3) 1 calc PR A 2
C33B C 0.3353(13) 0.9261(14) 0.2861(11) 0.044(3) Uani 0.52(3) 1 d PGDU A 2
C34B C 0.2749(14) 0.9039(12) 0.2098(10) 0.037(3) Uani 0.52(3) 1 d PGDU A 2
H34B H 0.3116 0.8757 0.1701 0.045 Uiso 0.52(3) 1 calc PR A 2
C35B C 0.1599(15) 0.9071(11) 0.1905(9) 0.031(3) Uani 0.52(3) 1 d PGDU A 2
H35B H 0.1149 0.8785 0.1378 0.037 Uiso 0.52(3) 1 calc PR A 2
C36B C -0.0243(15) 0.9344(13) 0.2269(13) 0.037(3) Uani 0.52(3) 1 d PDU A 2
H36B H -0.0518 0.9222 0.2704 0.044 Uiso 0.52(3) 1 calc PR A 2
C37B C -0.088(2) 0.8717(17) 0.1547(18) 0.063(5) Uani 0.52(3) 1 d PDU A 2
H37D H -0.1689 0.8756 0.1477 0.095 Uiso 0.52(3) 1 calc PR A 2
H37E H -0.0724 0.8152 0.1593 0.095 Uiso 0.52(3) 1 calc PR A 2
H37F H -0.0657 0.8838 0.1106 0.095 Uiso 0.52(3) 1 calc PR A 2
C38B C -0.047(2) 1.0233(13) 0.2217(17) 0.044(4) Uani 0.52(3) 1 d PDU A 2
H38D H -0.1271 1.0283 0.2150 0.065 Uiso 0.52(3) 1 calc PR A 2
H38E H -0.0239 1.0361 0.1779 0.065 Uiso 0.52(3) 1 calc PR A 2
H38F H -0.0045 1.0626 0.2688 0.065 Uiso 0.52(3) 1 calc PR A 2
C39B C 0.4634(16) 0.923(2) 0.3076(14) 0.061(5) Uani 0.52(3) 1 d PDU A 2
H39D H 0.5008 0.9755 0.3039 0.092 Uiso 0.52(3) 1 calc PR A 2
H39E H 0.4826 0.8761 0.2724 0.092 Uiso 0.52(3) 1 calc PR A 2
H39F H 0.4879 0.9162 0.3601 0.092 Uiso 0.52(3) 1 calc PR A 2
B1 B 0.6631(4) 0.1897(3) 0.2521(3) 0.0284(10) Uani 1 1 d . . .
F1 F 0.4552(3) 0.24061(18) 0.49140(16) 0.0570(8) Uani 1 1 d D . .
F2 F 0.4898(3) 0.11351(19) 0.47113(17) 0.0544(8) Uani 1 1 d D . .
F3 F 0.3201(2) 0.1417(2) 0.44719(17) 0.0569(8) Uani 1 1 d D . .
F4 F 0.2326(8) 0.1372(6) 0.1066(4) 0.087(3) Uani 0.559(9) 1 d PDU B 1
F5 F 0.2365(7) 0.2596(4) 0.1642(5) 0.092(3) Uani 0.559(9) 1 d PDU B 1
F6 F 0.1440(5) 0.1706(7) 0.1947(5) 0.081(3) Uani 0.559(9) 1 d PDU B 1
F4B F 0.1738(8) 0.0987(5) 0.1505(6) 0.093(4) Uani 0.441(9) 1 d PDU B 2
F5B F 0.2521(9) 0.1825(8) 0.1079(5) 0.077(3) Uani 0.441(9) 1 d PDU B 2
F6B F 0.1652(8) 0.2232(7) 0.1954(6) 0.089(4) Uani 0.441(9) 1 d PDU B 2
F7 F 0.6262(5) -0.1613(4) 0.0821(6) 0.073(2) Uani 0.656(16) 1 d PDU C 1
F8 F 0.4734(7) -0.1115(6) 0.0961(6) 0.080(3) Uani 0.656(16) 1 d PDU C 1
F9 F 0.5164(8) -0.1304(4) -0.0099(3) 0.067(2) Uani 0.656(16) 1 d PDU C 1
F7B F 0.5951(14) -0.1414(9) 0.1229(9) 0.082(5) Uani 0.344(16) 1 d PDU C 2
F8B F 0.4513(8) -0.0990(10) 0.0680(10) 0.067(4) Uani 0.344(16) 1 d PDU C 2
F9B F 0.5639(16) -0.1510(10) 0.0030(8) 0.090(5) Uani 0.344(16) 1 d PDU C 2
F10 F 0.9299(7) 0.1460(8) 0.0734(6) 0.053(2) Uani 0.60(3) 1 d PDU D 1
F11 F 0.8728(13) 0.0367(5) -0.0152(10) 0.075(3) Uani 0.60(3) 1 d PDU D 1
F12 F 0.7955(12) 0.1515(9) -0.0207(8) 0.070(3) Uani 0.60(3) 1 d PDU D 1
F10B F 0.9395(9) 0.1197(15) 0.0640(11) 0.069(5) Uani 0.40(3) 1 d PDU D 2
F11B F 0.8073(17) 0.1686(8) -0.0042(11) 0.056(4) Uani 0.40(3) 1 d PDU D 2
F12B F 0.823(2) 0.0414(7) -0.0390(8) 0.068(4) Uani 0.40(3) 1 d PDU D 2
F13 F 0.6275(9) 0.4836(4) 0.0842(5) 0.087(3) Uani 0.586(13) 1 d PDU E 1
F14 F 0.4873(5) 0.3958(8) 0.0671(5) 0.083(3) Uani 0.586(13) 1 d PDU E 1
F15 F 0.6323(9) 0.3578(6) 0.0336(4) 0.086(3) Uani 0.586(13) 1 d PDU E 1
F13B F 0.5578(14) 0.4798(6) 0.0887(6) 0.086(4) Uani 0.414(13) 1 d PDU E 2
F14B F 0.5142(10) 0.3510(7) 0.0406(6) 0.075(3) Uani 0.414(13) 1 d PDU E 2
F15B F 0.6726(8) 0.4060(10) 0.0469(6) 0.080(3) Uani 0.414(13) 1 d PDU E 2
F16 F 0.7078(14) 0.5342(13) 0.4070(12) 0.085(5) Uani 0.48(4) 1 d PDU F 1
F17 F 0.8688(14) 0.4843(8) 0.4114(10) 0.072(4) Uani 0.48(4) 1 d PDU F 1
F18 F 0.8179(15) 0.5722(7) 0.3453(9) 0.067(4) Uani 0.48(4) 1 d PDU F 1
F16B F 0.6994(10) 0.5474(10) 0.3931(9) 0.066(3) Uani 0.52(4) 1 d PDU F 2
F17B F 0.8276(18) 0.4778(7) 0.4294(6) 0.072(4) Uani 0.52(4) 1 d PDU F 2
F18B F 0.8509(16) 0.5613(10) 0.3567(10) 0.086(4) Uani 0.52(4) 1 d PDU F 2
F19 F 1.1224(3) 0.2494(2) 0.38047(19) 0.0669(9) Uani 1 1 d D . .
F20 F 1.0483(3) 0.3285(2) 0.4574(2) 0.0694(10) Uani 1 1 d D . .
F21 F 1.1322(3) 0.2285(2) 0.49249(19) 0.0722(10) Uani 1 1 d D . .
F22 F 0.9189(5) -0.0540(5) 0.4152(5) 0.058(2) Uani 0.68(2) 1 d PDU G 1
F23 F 0.8143(11) -0.0017(5) 0.4831(4) 0.073(3) Uani 0.68(2) 1 d PDU G 1
F24 F 0.7432(8) -0.0671(6) 0.3661(6) 0.078(3) Uani 0.68(2) 1 d PDU G 1
F22B F 0.9165(13) -0.0459(14) 0.4419(14) 0.093(7) Uani 0.32(2) 1 d PDU G 2
F23B F 0.7724(16) -0.0723(12) 0.3493(8) 0.063(5) Uani 0.32(2) 1 d PDU G 2
F24B F 0.7544(19) -0.0145(10) 0.4558(13) 0.083(5) Uani 0.32(2) 1 d PDU G 2
C40 C 0.5426(3) 0.1780(3) 0.2742(2) 0.0295(9) Uani 1 1 d . . .
C41 C 0.5307(4) 0.1741(3) 0.3460(2) 0.0303(9) Uani 1 1 d . . .
H41A H 0.5961 0.1750 0.3856 0.036 Uiso 1 1 calc R . .
C42 C 0.4270(4) 0.1689(3) 0.3625(2) 0.0328(10) Uani 1 1 d . . .
C43 C 0.3300(4) 0.1686(3) 0.3072(3) 0.0374(11) Uani 1 1 d . . .
H43A H 0.2591 0.1651 0.3182 0.045 Uiso 1 1 calc R . .
C44 C 0.3391(4) 0.1734(3) 0.2349(3) 0.0381(11) Uani 1 1 d . B .
C45 C 0.4429(4) 0.1773(3) 0.2184(3) 0.0343(10) Uani 1 1 d . . .
H45A H 0.4465 0.1794 0.1682 0.041 Uiso 1 1 calc R . .
C46 C 0.4224(4) 0.1661(3) 0.4425(3) 0.0397(11) Uani 1 1 d D . .
C47 C 0.2370(4) 0.1777(4) 0.1745(3) 0.0599(16) Uani 1 1 d D . .
C48 C 0.6663(4) 0.1223(3) 0.1730(2) 0.0311(9) Uani 1 1 d . . .
C49 C 0.6055(4) 0.0427(3) 0.1493(2) 0.0329(10) Uani 1 1 d . . .
H49A H 0.5532 0.0293 0.1761 0.040 Uiso 1 1 calc R . .
C50 C 0.6195(4) -0.0172(3) 0.0874(3) 0.0378(11) Uani 1 1 d . C .
C51 C 0.6937(4) 0.0004(3) 0.0460(3) 0.0402(11) Uani 1 1 d . . .
H51A H 0.7030 -0.0402 0.0036 0.048 Uiso 1 1 calc R . .
C52 C 0.7538(4) 0.0785(3) 0.0681(3) 0.0377(11) Uani 1 1 d . D .
C53 C 0.7406(4) 0.1377(3) 0.1303(2) 0.0319(10) Uani 1 1 d . . .
H53A H 0.7838 0.1907 0.1443 0.038 Uiso 1 1 calc R . .
C54 C 0.5585(4) -0.1020(3) 0.0667(3) 0.0491(13) Uani 1 1 d D . .
C55 C 0.8345(4) 0.1014(3) 0.0247(3) 0.0521(14) Uani 1 1 d D . .
C56 C 0.6752(3) 0.2864(3) 0.2428(3) 0.0326(10) Uani 1 1 d . . .
C57 C 0.6367(3) 0.3072(3) 0.1722(3) 0.0331(10) Uani 1 1 d . . .
H57A H 0.6059 0.2636 0.1279 0.040 Uiso 1 1 calc R . .
C58 C 0.6419(4) 0.3897(3) 0.1645(3) 0.0380(11) Uani 1 1 d . E .
C59 C 0.6886(4) 0.4550(3) 0.2271(3) 0.0443(12) Uani 1 1 d . . .
H59A H 0.6944 0.5110 0.2218 0.053 Uiso 1 1 calc R . .
C60 C 0.7266(4) 0.4366(3) 0.2976(3) 0.0423(12) Uani 1 1 d . F .
C61 C 0.7174(4) 0.3545(3) 0.3053(3) 0.0367(10) Uani 1 1 d . . .
H61A H 0.7407 0.3441 0.3549 0.044 Uiso 1 1 calc R . .
C62 C 0.5974(4) 0.4066(3) 0.0878(3) 0.0491(13) Uani 1 1 d D . .
C63 C 0.7783(4) 0.5058(3) 0.3669(3) 0.0591(15) Uani 1 1 d D . .
C64 C 0.7668(4) 0.1685(3) 0.3173(2) 0.0315(10) Uani 1 1 d . . .
C65 C 0.8705(3) 0.2170(3) 0.3497(2) 0.0297(9) Uani 1 1 d . . .
H65A H 0.8824 0.2684 0.3360 0.036 Uiso 1 1 calc R . .
C66 C 0.9568(4) 0.1926(3) 0.4014(2) 0.0353(10) Uani 1 1 d . . .
C67 C 0.9445(4) 0.1182(3) 0.4227(3) 0.0395(11) Uani 1 1 d . . .
H67A H 1.0033 0.1016 0.4580 0.047 Uiso 1 1 calc R . .
C68 C 0.8428(4) 0.0681(3) 0.3907(3) 0.0380(11) Uani 1 1 d . G .
C69 C 0.7567(4) 0.0924(3) 0.3394(3) 0.0346(10) Uani 1 1 d . . .
H69A H 0.6886 0.0566 0.3185 0.042 Uiso 1 1 calc R . .
C70 C 1.0651(4) 0.2488(3) 0.4333(3) 0.0438(12) Uani 1 1 d . . .
C71 C 0.8267(4) -0.0132(3) 0.4125(3) 0.0526(14) Uani 1 1 d D . .

loop_
_atom_site_aniso_label
_atom_site_aniso_U_11
_atom_site_aniso_U_22
_atom_site_aniso_U_33
_atom_site_aniso_U_23
_atom_site_aniso_U_13
_atom_site_aniso_U_12
Ru1 0.0381(2) 0.0310(2) 0.0291(2) 0.00589(15) 0.01012(15) 0.00834(15)
Ni1 0.0323(3) 0.0273(3) 0.0233(3) 0.0030(2) 0.0065(2) 0.0064(2)
P1 0.0345(6) 0.0295(6) 0.0283(6) 0.0053(5) 0.0081(5) 0.0070(5)
P2 0.0342(6) 0.0297(6) 0.0234(5) 0.0046(5) 0.0060(4) 0.0040(5)
S1 0.0373(6) 0.0330(6) 0.0267(5) 0.0023(5) 0.0037(5) 0.0058(5)
S2 0.0346(6) 0.0365(6) 0.0344(6) 0.0043(5) 0.0100(5) 0.0085(5)
C1 0.037(4) 0.028(4) 0.037(4) 0.009(3) 0.008(3) 0.002(3)
C2 0.051(5) 0.037(5) 0.051(4) 0.011(4) 0.015(4) 0.012(4)
C3 0.066(5) 0.043(4) 0.068(5) 0.018(4) 0.012(4) 0.019(4)
C4 0.075(6) 0.048(4) 0.064(4) 0.031(4) 0.011(5) 0.015(4)
C5 0.065(7) 0.057(5) 0.043(4) 0.022(4) 0.009(5) 0.013(5)
C6 0.049(6) 0.043(4) 0.040(4) 0.014(4) 0.009(4) 0.013(4)
C1B 0.040(6) 0.031(5) 0.040(5) 0.010(5) 0.011(5) 0.008(5)
C2B 0.050(6) 0.038(6) 0.049(5) 0.010(5) 0.012(5) 0.011(5)
C3B 0.066(6) 0.041(6) 0.064(6) 0.016(5) 0.012(5) 0.020(5)
C4B 0.071(7) 0.050(6) 0.061(6) 0.026(5) 0.013(5) 0.012(5)
C5B 0.062(8) 0.052(6) 0.049(6) 0.021(5) 0.017(6) 0.008(6)
C6B 0.053(7) 0.042(5) 0.043(6) 0.015(5) 0.014(5) 0.007(5)
C7 0.037(4) 0.036(4) 0.041(5) 0.008(5) 0.013(4) 0.010(4)
C8 0.041(4) 0.048(5) 0.042(6) 0.019(5) 0.014(4) 0.004(4)
C9 0.047(4) 0.060(5) 0.039(8) 0.018(6) 0.011(5) -0.005(4)
C10 0.051(5) 0.059(5) 0.039(8) 0.019(6) 0.012(5) -0.005(4)
C11 0.053(6) 0.062(5) 0.043(7) 0.020(6) 0.009(5) -0.001(5)
C12 0.046(5) 0.052(5) 0.043(6) 0.016(5) 0.016(4) 0.004(5)
C7B 0.040(5) 0.037(5) 0.040(6) 0.017(5) 0.015(5) 0.008(5)
C8B 0.040(5) 0.050(5) 0.038(7) 0.015(6) 0.014(5) 0.002(5)
C9B 0.049(5) 0.063(6) 0.040(8) 0.018(7) 0.012(6) -0.003(5)
C10B 0.050(5) 0.064(6) 0.040(9) 0.019(7) 0.011(6) -0.002(5)
C11B 0.053(6) 0.061(5) 0.036(8) 0.021(6) 0.013(6) -0.001(6)
C12B 0.047(6) 0.050(5) 0.043(7) 0.013(6) 0.013(5) 0.002(6)
C13 0.042(3) 0.037(3) 0.032(2) 0.000(2) 0.011(2) 0.011(2)
C14 0.043(3) 0.038(3) 0.025(2) 0.0026(19) 0.0096(19) 0.004(2)
C15 0.037(2) 0.033(2) 0.030(2) 0.0077(19) 0.0074(19) 0.0044(19)
C16 0.055(3) 0.044(3) 0.035(3) 0.007(2) 0.010(2) -0.002(2)
C17 0.062(3) 0.042(3) 0.050(3) 0.006(2) 0.013(3) -0.008(3)
C18 0.052(3) 0.047(3) 0.056(3) 0.019(3) 0.014(3) -0.005(3)
C19 0.075(4) 0.061(4) 0.043(3) 0.025(3) 0.009(3) -0.011(3)
C20 0.055(3) 0.048(3) 0.032(3) 0.008(2) 0.005(2) -0.007(2)
C21 0.040(2) 0.034(2) 0.023(2) 0.0025(18) 0.0045(18) 0.0074(19)
C22 0.042(3) 0.047(3) 0.038(3) 0.012(2) 0.010(2) 0.009(2)
C23 0.040(3) 0.061(4) 0.047(3) 0.011(3) 0.008(2) 0.014(2)
C24 0.055(3) 0.051(3) 0.038(3) 0.011(2) 0.001(2) 0.023(3)
C25 0.062(3) 0.051(3) 0.036(3) 0.019(2) 0.011(2) 0.014(3)
C26 0.045(3) 0.044(3) 0.037(3) 0.013(2) 0.009(2) 0.007(2)
C27 0.061(3) 0.046(3) 0.023(2) 0.003(2) 0.007(2) 0.010(2)
C28 0.067(4) 0.056(3) 0.033(3) 0.011(2) 0.024(2) 0.015(3)
C29 0.053(3) 0.050(3) 0.044(3) 0.005(2) 0.027(2) 0.011(2)
C30 0.044(6) 0.035(5) 0.025(6) 0.005(5) 0.003(5) 0.009(5)
C31 0.044(6) 0.027(4) 0.018(5) 0.002(4) 0.002(5) 0.002(5)
C32 0.040(6) 0.029(5) 0.022(6) 0.005(5) -0.006(5) 0.000(5)
C33 0.025(5) 0.035(5) 0.039(7) 0.015(6) -0.009(5) -0.004(5)
C34 0.036(6) 0.042(6) 0.031(7) 0.005(6) 0.006(5) 0.002(5)
C35 0.040(7) 0.040(6) 0.024(6) 0.005(5) -0.001(5) 0.006(5)
C36 0.039(6) 0.040(7) 0.030(7) 0.003(5) -0.002(5) 0.003(6)
C37 0.049(10) 0.048(11) 0.068(12) -0.002(8) -0.026(8) 0.011(8)
C38 0.047(11) 0.044(9) 0.045(12) 0.007(8) 0.004(8) 0.016(8)
C39 0.026(6) 0.072(9) 0.060(11) 0.029(9) 0.004(6) 0.001(7)
C30B 0.033(5) 0.022(4) 0.017(5) 0.005(4) -0.003(4) 0.004(4)
C31B 0.041(5) 0.031(5) 0.025(6) 0.002(5) 0.001(5) 0.004(5)
C32B 0.045(6) 0.032(4) 0.027(6) 0.003(6) -0.013(5) -0.002(5)
C33B 0.043(6) 0.038(5) 0.041(7) 0.004(6) -0.003(5) -0.003(5)
C34B 0.041(7) 0.039(6) 0.032(6) 0.012(5) 0.007(5) 0.002(5)
C35B 0.038(6) 0.030(5) 0.019(5) 0.006(4) -0.002(4) 0.003(5)
C36B 0.032(6) 0.039(7) 0.033(7) 0.002(6) 0.000(5) 0.008(5)
C37B 0.048(9) 0.057(11) 0.056(10) -0.012(8) -0.019(7) 0.005(8)
C38B 0.045(10) 0.044(8) 0.035(9) 0.002(7) 0.003(8) 0.019(7)
C39B 0.052(8) 0.054(8) 0.068(11) 0.021(9) -0.007(7) 0.001(7)
B1 0.027(2) 0.032(3) 0.025(2) 0.006(2) 0.0050(19) 0.004(2)
F1 0.086(2) 0.0499(18) 0.0344(16) 0.0058(14) 0.0179(15) 0.0057(16)
F2 0.068(2) 0.064(2) 0.0451(17) 0.0314(15) 0.0213(15) 0.0248(16)
F3 0.0495(18) 0.081(2) 0.0500(18) 0.0225(16) 0.0259(14) 0.0037(16)
F4 0.076(5) 0.093(5) 0.060(4) -0.014(4) -0.018(3) 0.031(4)
F5 0.084(5) 0.091(5) 0.090(5) 0.049(4) -0.026(3) 0.020(4)
F6 0.046(3) 0.120(6) 0.084(4) 0.047(4) 0.005(3) 0.010(4)
F4B 0.074(5) 0.082(5) 0.090(5) 0.028(4) -0.045(4) -0.015(4)
F5B 0.068(5) 0.103(6) 0.064(5) 0.047(5) -0.002(4) 0.006(5)
F6B 0.068(5) 0.085(6) 0.089(5) -0.003(5) -0.011(4) 0.047(5)
F7 0.064(3) 0.043(3) 0.108(5) 0.026(3) 0.007(3) 0.002(2)
F8 0.085(4) 0.068(4) 0.087(5) -0.004(4) 0.048(4) -0.029(3)
F9 0.078(4) 0.048(3) 0.057(3) 0.001(2) -0.007(3) -0.010(3)
F7B 0.094(7) 0.058(6) 0.085(7) 0.034(5) -0.004(5) -0.007(5)
F8B 0.062(6) 0.054(6) 0.078(7) 0.022(5) 0.001(5) -0.012(4)
F9B 0.093(7) 0.073(7) 0.098(7) -0.004(5) 0.034(6) 0.003(5)
F10 0.045(3) 0.061(5) 0.059(4) 0.011(3) 0.029(3) 0.002(3)
F11 0.076(6) 0.064(4) 0.095(6) -0.003(4) 0.061(5) 0.008(3)
F12 0.079(5) 0.093(6) 0.042(5) 0.030(4) 0.015(4) -0.005(5)
F10B 0.060(6) 0.084(8) 0.075(7) 0.026(6) 0.030(5) 0.019(5)
F11B 0.070(6) 0.045(5) 0.053(7) 0.009(4) 0.021(5) -0.007(4)
F12B 0.086(8) 0.070(6) 0.058(6) 0.011(4) 0.044(5) -0.006(5)
F13 0.101(5) 0.072(4) 0.084(4) 0.054(3) -0.005(4) -0.017(4)
F14 0.052(3) 0.120(6) 0.075(4) 0.045(4) -0.006(3) 0.011(4)
F15 0.123(6) 0.093(5) 0.052(4) 0.033(4) 0.020(4) 0.039(4)
F13B 0.114(7) 0.073(5) 0.078(5) 0.036(4) 0.011(5) 0.045(5)
F14B 0.084(6) 0.069(5) 0.057(5) 0.033(4) -0.020(4) -0.014(4)
F15B 0.078(5) 0.112(7) 0.061(5) 0.038(5) 0.021(4) 0.005(5)
F16 0.107(7) 0.083(7) 0.064(7) 0.003(5) 0.030(5) 0.013(5)
F17 0.064(6) 0.059(5) 0.068(6) -0.003(4) -0.013(4) 0.011(4)
F18 0.069(6) 0.043(5) 0.074(5) 0.005(4) -0.001(5) -0.004(4)
F16B 0.093(5) 0.054(5) 0.044(5) 0.001(4) 0.012(4) 0.026(4)
F17B 0.082(6) 0.056(4) 0.058(5) 0.000(3) -0.011(4) 0.010(4)
F18B 0.080(6) 0.070(6) 0.088(6) -0.007(4) 0.014(5) -0.018(5)
F19 0.0444(17) 0.098(3) 0.062(2) 0.0166(19) 0.0248(16) -0.0003(17)
F20 0.0490(19) 0.058(2) 0.083(3) -0.0066(18) 0.0061(17) -0.0029(16)
F21 0.0436(18) 0.105(3) 0.061(2) 0.035(2) -0.0106(15) 0.0003(18)
F22 0.071(3) 0.056(3) 0.060(4) 0.030(3) 0.023(3) 0.033(3)
F23 0.113(6) 0.067(4) 0.060(4) 0.031(3) 0.045(4) 0.013(4)
F24 0.073(4) 0.061(4) 0.095(5) 0.043(3) -0.006(4) -0.005(3)
F22B 0.099(8) 0.087(8) 0.091(9) 0.042(6) 0.000(6) 0.011(6)
F23B 0.066(7) 0.054(6) 0.070(7) 0.016(5) 0.023(5) -0.005(5)
F24B 0.099(8) 0.082(7) 0.086(7) 0.037(5) 0.042(6) -0.002(5)
C40 0.032(2) 0.028(2) 0.028(2) 0.0075(18) 0.0062(18) 0.0049(18)
C41 0.030(2) 0.033(2) 0.029(2) 0.0101(19) 0.0063(18) 0.0073(18)
C42 0.041(2) 0.030(2) 0.030(2) 0.0090(19) 0.0115(19) 0.0077(19)
C43 0.033(2) 0.043(3) 0.039(3) 0.013(2) 0.011(2) 0.006(2)
C44 0.032(2) 0.046(3) 0.035(2) 0.012(2) 0.0039(19) 0.008(2)
C45 0.034(2) 0.041(3) 0.029(2) 0.013(2) 0.0050(19) 0.008(2)
C46 0.043(3) 0.041(3) 0.039(3) 0.011(2) 0.015(2) 0.007(2)
C47 0.034(3) 0.104(5) 0.046(3) 0.024(3) 0.010(2) 0.014(3)
C48 0.033(2) 0.034(2) 0.027(2) 0.0124(19) 0.0040(18) 0.0069(18)
C49 0.032(2) 0.036(3) 0.032(2) 0.010(2) 0.0086(18) 0.0032(19)
C50 0.039(3) 0.036(3) 0.036(3) 0.009(2) 0.004(2) 0.002(2)
C51 0.049(3) 0.040(3) 0.031(2) 0.003(2) 0.011(2) 0.007(2)
C52 0.042(3) 0.041(3) 0.031(2) 0.009(2) 0.011(2) 0.005(2)
C53 0.035(2) 0.033(2) 0.028(2) 0.0089(19) 0.0076(18) 0.0016(19)
C54 0.053(3) 0.037(3) 0.050(3) 0.002(2) 0.006(3) 0.002(2)
C55 0.073(4) 0.050(3) 0.041(3) 0.007(3) 0.032(3) 0.011(3)
C56 0.028(2) 0.037(3) 0.034(2) 0.009(2) 0.0081(18) 0.0090(18)
C57 0.030(2) 0.035(2) 0.032(2) 0.0076(19) 0.0042(18) 0.0038(18)
C58 0.033(2) 0.038(3) 0.045(3) 0.016(2) 0.007(2) 0.006(2)
C59 0.043(3) 0.033(3) 0.058(3) 0.017(2) 0.011(2) 0.008(2)
C60 0.040(3) 0.035(3) 0.047(3) 0.003(2) 0.006(2) 0.007(2)
C61 0.036(2) 0.039(3) 0.034(2) 0.007(2) 0.007(2) 0.010(2)
C62 0.048(3) 0.047(3) 0.055(3) 0.022(3) 0.009(3) 0.010(3)
C63 0.070(4) 0.040(3) 0.060(4) 0.006(3) 0.006(3) 0.011(3)
C64 0.035(2) 0.036(2) 0.025(2) 0.0067(19) 0.0106(18) 0.0097(19)
C65 0.031(2) 0.035(2) 0.026(2) 0.0081(18) 0.0110(18) 0.0099(18)
C66 0.034(2) 0.046(3) 0.027(2) 0.007(2) 0.0097(19) 0.011(2)
C67 0.039(3) 0.052(3) 0.029(2) 0.013(2) 0.006(2) 0.018(2)
C68 0.044(3) 0.042(3) 0.032(2) 0.013(2) 0.011(2) 0.014(2)
C69 0.035(2) 0.040(3) 0.031(2) 0.011(2) 0.0100(19) 0.009(2)
C70 0.031(2) 0.060(3) 0.041(3) 0.013(2) 0.008(2) 0.011(2)
C71 0.053(3) 0.057(4) 0.050(3) 0.026(3) 0.006(3) 0.012(3)

loop_
_atom_type_symbol
_atom_type_description
_atom_type_scat_dispersion_real
_atom_type_scat_dispersion_imag
_atom_type_scat_source
C C 0.0033 0.0016 'International Tables Vol C Tables 4.2.6.8 and 6.1.1.4'
H H 0.0000 0.0000 'International Tables Vol C Tables 4.2.6.8 and 6.1.1.4'
B B 0.0013 0.0007 'International Tables Vol C Tables 4.2.6.8 and 6.1.1.4'
F F 0.0171 0.0103 'International Tables Vol C Tables 4.2.6.8 and 6.1.1.4'
P P 0.1023 0.0942 'International Tables Vol C Tables 4.2.6.8 and 6.1.1.4'
S S 0.1246 0.1234 'International Tables Vol C Tables 4.2.6.8 and 6.1.1.4'
Ni Ni 0.3393 1.1124 'International Tables Vol C Tables 4.2.6.8 and 6.1.1.4'
Ru Ru -1.2594 0.8363 'International Tables Vol C Tables 4.2.6.8 and 6.1.1.4'

loop_
_exptl_crystal_face_index_h
_exptl_crystal_face_index_k
_exptl_crystal_face_index_l
_exptl_crystal_face_perp_dist
1.00 0.00 0.00 0.0420
-1.00 0.00 0.00 0.0710
0.00 1.00 0.00 0.0630
0.00 -1.00 0.00 0.1000
0.00 0.00 1.00 0.1700
0.00 0.00 -1.00 0.1320
2.00 -1.00 -2.00 0.0870
-1.00 0.00 1.00 0.1270
1.00 3.00 -5.00 0.1290
-1.00 2.00 0.00 0.0740
-1.00 -3.00 2.00 0.0800

loop_
_geom_angle_atom_site_label_1
_geom_angle_atom_site_label_2
_geom_angle_atom_site_label_3
_geom_angle
C32B Ru1 C33B 38.5(4)
C32B Ru1 C35 70.1(6)
C33B Ru1 C35 57.5(6)
C32B Ru1 C31B 37.7(4)
C33B Ru1 C31B 68.2(6)
C35 Ru1 C31B 61.1(8)
C32B Ru1 C30 58.3(6)
C33B Ru1 C30 72.6(8)
C35 Ru1 C30 37.5(3)
C31B Ru1 C30 29.1(7)
C32B Ru1 C34 60.2(8)
C33B Ru1 C34 27.4(6)
C35 Ru1 C34 37.3(3)
C31B Ru1 C34 76.7(8)
C30 Ru1 C34 66.8(5)
C32B Ru1 C34B 68.3(5)
C33B Ru1 C34B 37.8(3)
C35 Ru1 C34B 30.2(8)
C31B Ru1 C34B 79.1(5)
C30 Ru1 C34B 64.1(8)
C34 Ru1 C34B 10.6(5)
C32B Ru1 C30B 66.8(5)
C33B Ru1 C30B 79.0(5)
C35 Ru1 C30B 36.8(9)
C31B Ru1 C30B 36.4(3)
C30 Ru1 C30B 8.5(7)
C34 Ru1 C30B 69.9(8)
C34B Ru1 C30B 65.6(4)
C32B Ru1 C35B 79.0(5)
C33B Ru1 C35B 66.9(5)
C35 Ru1 C35B 9.8(6)
C31B Ru1 C35B 65.6(5)
C30 Ru1 C35B 38.9(8)
C34 Ru1 C35B 44.9(6)
C34B Ru1 C35B 36.5(3)
C30B Ru1 C35B 35.8(3)
C32B Ru1 C31 31.5(8)
C33B Ru1 C31 65.1(8)
C35 Ru1 C31 66.2(5)
C31B Ru1 C31 7.9(7)
C30 Ru1 C31 36.5(3)
C34 Ru1 C31 77.2(6)
C34B Ru1 C31 81.0(8)
C30B Ru1 C31 44.1(6)
C35B Ru1 C31 71.6(7)
C32B Ru1 C33 34.7(9)
C33B Ru1 C33 8.9(7)
C35 Ru1 C33 65.8(5)
C31B Ru1 C33 68.4(8)
C30 Ru1 C33 77.2(6)
C34 Ru1 C33 36.1(3)
C34B Ru1 C33 46.6(5)
C30B Ru1 C33 84.3(6)
C35B Ru1 C33 75.4(5)
C31 Ru1 C33 64.1(5)
C32B Ru1 C32 7.3(9)
C33B Ru1 C32 40.7(8)
C35 Ru1 C32 77.2(6)
C31B Ru1 C32 42.4(7)
C30 Ru1 C32 64.9(5)
C34 Ru1 C32 64.5(5)
C34B Ru1 C32 73.3(7)
C30B Ru1 C32 73.4(6)
C35B Ru1 C32 86.2(6)
C31 Ru1 C32 35.5(3)
C33 Ru1 C32 35.3(3)
C32B Ru1 H1 160.4(5)
C33B Ru1 H1 122.2(5)
C35 Ru1 H1 103.7(5)
C31B Ru1 H1 155.3(4)
C30 Ru1 H1 127.8(5)
C34 Ru1 H1 103.3(5)
C34B Ru1 H1 96.7(5)
C30B Ru1 H1 119.8(4)
C35B Ru1 H1 96.5(4)
C31 Ru1 H1 163.1(5)
C33 Ru1 H1 125.7(5)
C32 Ru1 H1 159.2(4)
P2 Ni1 P1 87.31(5)
P2 Ni1 S1 178.24(5)
P1 Ni1 S1 92.37(5)
P2 Ni1 S2 91.97(5)
P1 Ni1 S2 174.83(5)
S1 Ni1 S2 88.50(5)
P2 Ni1 Ru1 122.40(4)
P1 Ni1 Ru1 127.59(4)
S1 Ni1 Ru1 56.59(3)
S2 Ni1 Ru1 56.84(3)
P2 Ni1 H1 97.00
P1 Ni1 H1 116.00
S1 Ni1 H1 82.00
S2 Ni1 H1 70.00
Ru1 Ni1 H1 31.00
C7 P1 C1 106.3(10)
C7 P1 C1B 108.0(12)
C1 P1 C7B 102.2(12)
C1B P1 C7B 103.9(14)
C7 P1 C13 105.0(9)
C1 P1 C13 103.5(5)
C1B P1 C13 104.4(9)
C7B P1 C13 107.8(12)
C7 P1 Ni1 113.8(11)
C1 P1 Ni1 118.1(6)
C1B P1 Ni1 115.7(10)
C7B P1 Ni1 115.2(15)
C13 P1 Ni1 109.05(15)
C15 P2 C21 107.3(2)
C15 P2 C14 102.7(2)
C21 P2 C14 105.8(2)
C15 P2 Ni1 113.62(15)
C21 P2 Ni1 119.45(15)
C14 P2 Ni1 106.35(15)
C27 S1 Ni1 110.17(17)
C27 S1 Ru1 108.76(17)
Ni1 S1 Ru1 72.37(4)
C29 S2 Ni1 110.88(17)
C29 S2 Ru1 108.52(18)
Ni1 S2 Ru1 71.47(4)
C2 C1 C6 120.0
C2 C1 P1 120.3(9)
C6 C1 P1 119.7(9)
C1 C2 C3 120.0
C1 C2 H2A 120.0
C3 C2 H2A 120.0
C2 C3 C4 120.0
C2 C3 H3A 120.0
C4 C3 H3A 120.0
C5 C4 C3 120.0
C5 C4 H4A 120.0
C3 C4 H4A 120.0
C4 C5 C6 120.0
C4 C5 H5A 120.0
C6 C5 H5A 120.0
C5 C6 C1 120.0
C5 C6 H6A 120.0
C1 C6 H6A 120.0
C2B C1B C6B 120.0
C2B C1B P1 119.9(16)
C6B C1B P1 119.8(16)
C1B C2B C3B 120.0
C1B C2B H2B 120.0
C3B C2B H2B 120.0
C4B C3B C2B 120.0
C4B C3B H3B 120.0
C2B C3B H3B 120.0
C3B C4B C5B 120.0
C3B C4B H4B 120.0
C5B C4B H4B 120.0
C4B C5B C6B 120.0
C4B C5B H5B 120.0
C6B C5B H5B 120.0
C5B C6B C1B 120.0
C5B C6B H6B 120.0
C1B C6B H6B 120.0
C8 C7 C12 120.0
C8 C7 P1 121.9(11)
C12 C7 P1 118.1(11)
C7 C8 C9 120.0
C7 C8 H8A 120.0
C9 C8 H8A 120.0
C10 C9 C8 120.0
C10 C9 H9A 120.0
C8 C9 H9A 120.0
C11 C10 C9 120.0
C11 C10 H10A 120.0
C9 C10 H10A 120.0
C10 C11 C12 120.0
C10 C11 H11A 120.0
C12 C11 H11A 120.0
C11 C12 C7 120.0
C11 C12 H12A 120.0
C7 C12 H12A 120.0
C8B C7B C12B 120.0
C8B C7B P1 118.1(15)
C12B C7B P1 121.8(15)
C7B C8B C9B 120.0
C7B C8B H8B 120.0
C9B C8B H8B 120.0
C10B C9B C8B 120.0
C10B C9B H9B 120.0
C8B C9B H9B 120.0
C11B C10B C9B 120.0
C11B C10B H10B 120.0
C9B C10B H10B 120.0
C10B C11B C12B 120.0
C10B C11B H11B 120.0
C12B C11B H11B 120.0
C11B C12B C7B 120.0
C11B C12B H12B 120.0
C7B C12B H12B 120.0
C14 C13 P1 109.9(3)
C14 C13 H13A 109.7
P1 C13 H13A 109.7
C14 C13 H13B 109.7
P1 C13 H13B 109.7
H13A C13 H13B 108.2
C13 C14 P2 106.8(3)
C13 C14 H14A 110.4
P2 C14 H14A 110.4
C13 C14 H14B 110.4
P2 C14 H14B 110.4
H14A C14 H14B 108.6
C20 C15 C16 118.5(4)
C20 C15 P2 119.7(4)
C16 C15 P2 121.4(4)
C17 C16 C15 120.7(5)
C17 C16 H16A 119.6
C15 C16 H16A 119.6
C16 C17 C18 119.8(5)
C16 C17 H17A 120.1
C18 C17 H17A 120.1
C19 C18 C17 120.6(5)
C19 C18 H18A 119.7
C17 C18 H18A 119.7
C18 C19 C20 119.8(5)
C18 C19 H19A 120.1
C20 C19 H19A 120.1
C15 C20 C19 120.5(5)
C15 C20 H20A 119.8
C19 C20 H20A 119.8
C22 C21 C26 119.0(4)
C22 C21 P2 121.5(4)
C26 C21 P2 119.5(4)
C21 C22 C23 120.6(5)
C21 C22 H22A 119.7
C23 C22 H22A 119.7
C24 C23 C22 120.0(5)
C24 C23 H23A 120.0
C22 C23 H23A 120.0
C23 C24 C25 120.0(5)
C23 C24 H24A 120.0
C25 C24 H24A 120.0
C24 C25 C26 120.5(5)
C24 C25 H25A 119.8
C26 C25 H25A 119.8
C25 C26 C21 119.9(5)
C25 C26 H26A 120.0
C21 C26 H26A 120.0
C28 C27 S1 116.2(3)
C28 C27 H27A 108.2
S1 C27 H27A 108.2
C28 C27 H27B 108.2
S1 C27 H27B 108.2
H27A C27 H27B 107.4
C27 C28 C29 114.0(5)
C27 C28 H28A 108.7
C29 C28 H28A 108.7
C27 C28 H28B 108.7
C29 C28 H28B 108.7
H28A C28 H28B 107.6
C28 C29 S2 114.9(3)
C28 C29 H29A 108.5
S2 C29 H29A 108.5
C28 C29 H29B 108.5
S2 C29 H29B 108.5
H29A C29 H29B 107.5
C31 C30 C35 120.0
C31 C30 C36 118.6(7)
C35 C30 C36 121.4(7)
C31 C30 Ru1 74.9(7)
C35 C30 Ru1 70.1(6)
C36 C30 Ru1 128.3(11)
C30 C31 C32 120.0
C30 C31 Ru1 68.6(6)
C32 C31 Ru1 74.2(6)
C30 C31 H31A 119.5
C32 C31 H31A 119.5
Ru1 C31 H31A 119.5
C33 C32 C31 120.0
C33 C32 Ru1 71.3(6)
C31 C32 Ru1 70.3(6)
C33 C32 H32A 119.3
C31 C32 H32A 119.3
Ru1 C32 H32A 119.3
C32 C33 C34 120.0
C32 C33 C39 119.9(8)
C34 C33 C39 120.0(8)
C32 C33 Ru1 73.4(6)
C34 C33 Ru1 68.8(6)
C39 C33 Ru1 126.6(17)
C33 C34 C35 120.0
C33 C34 Ru1 75.1(7)
C35 C34 Ru1 69.3(6)
C33 C34 H34A 119.7
C35 C34 H34A 119.7
Ru1 C34 H34A 119.7
C34 C35 C30 120.0
C34 C35 Ru1 73.4(6)
C30 C35 Ru1 72.4(6)
C34 C35 H35A 119.8
C30 C35 H35A 119.8
Ru1 C35 H35A 119.8
C37 C36 C38 110.9(11)
C37 C36 C30 115.7(11)
C38 C36 C30 108.6(11)
C37 C36 H36A 107.1
C38 C36 H36A 107.0
C30 C36 H36A 107.1
C31B C30B C35B 120.0
C31B C30B C36B 119.4(7)
C35B C30B C36B 120.5(6)
C31B C30B Ru1 68.9(6)
C35B C30B Ru1 72.0(6)
C36B C30B Ru1 130.7(10)
C30B C31B C32B 120.0
C30B C31B Ru1 74.7(6)
C32B C31B Ru1 68.0(6)
C30B C31B H31B 119.5
C32B C31B H31B 119.5
Ru1 C31B H31B 119.5
C31B C32B C33B 120.0
C31B C32B Ru1 74.3(6)
C33B C32B Ru1 70.6(6)
C31B C32B H32B 119.7
C33B C32B H32B 119.7
Ru1 C32B H32B 119.7
C34B C33B C32B 120.0
C34B C33B C39B 120.0(8)
C32B C33B C39B 120.0(8)
C34B C33B Ru1 74.1(6)
C32B C33B Ru1 70.9(6)
C39B C33B Ru1 127.4(17)
C33B C34B C35B 120.0
C33B C34B Ru1 68.1(6)
C35B C34B Ru1 74.8(6)
C33B C34B H34B 119.5
C35B C34B H34B 119.5
Ru1 C34B H34B 119.5
C34B C35B C30B 120.0
C34B C35B Ru1 68.8(6)
C30B C35B Ru1 72.2(6)
C34B C35B H35B 119.2
C30B C35B H35B 119.2
Ru1 C35B H35B 119.2
C37B C36B C38B 110.9(11)
C37B C36B C30B 115.3(10)
C38B C36B C30B 107.4(10)
C37B C36B H36B 107.6
C38B C36B H36B 107.7
C30B C36B H36B 107.7
C36B C37B H37D 109.5
C36B C37B H37E 109.5
H37D C37B H37E 109.5
C36B C37B H37F 109.5
H37D C37B H37F 109.5
H37E C37B H37F 109.5
C36B C38B H38D 109.5
C36B C38B H38E 109.5
H38D C38B H38E 109.5
C36B C38B H38F 109.5
H38D C38B H38F 109.5
H38E C38B H38F 109.5
C33B C39B H39D 109.5
C33B C39B H39E 109.5
H39D C39B H39E 109.5
C33B C39B H39F 109.5
H39D C39B H39F 109.5
H39E C39B H39F 109.5
C56 B1 C64 113.8(3)
C56 B1 C48 111.5(4)
C64 B1 C48 103.5(3)
C56 B1 C40 104.9(3)
C64 B1 C40 111.3(4)
C48 B1 C40 112.1(3)
C41 C40 C45 115.9(4)
C41 C40 B1 125.2(4)
C45 C40 B1 118.8(4)
C40 C41 C42 122.7(4)
C40 C41 H41A 118.6
C42 C41 H41A 118.6
C43 C42 C41 120.7(4)
C43 C42 C46 120.3(4)
C41 C42 C46 119.0(4)
C42 C43 C44 118.1(4)
C42 C43 H43A 121.0
C44 C43 H43A 121.0
C43 C44 C45 121.0(4)
C43 C44 C47 119.9(4)
C45 C44 C47 119.1(4)
C44 C45 C40 121.7(4)
C44 C45 H45A 119.2
C40 C45 H45A 119.2
F3 C46 F1 106.9(4)
F3 C46 F2 106.2(4)
F1 C46 F2 105.8(4)
F3 C46 C42 113.2(4)
F1 C46 C42 111.9(4)
F2 C46 C42 112.4(4)
F6B C47 F4 126.9(7)
F4 C47 F6 114.5(7)
F6B C47 F5B 114.1(8)
F6 C47 F5B 129.2(7)
F6B C47 F5 60.3(7)
F4 C47 F5 100.5(7)
F6 C47 F5 99.7(6)
F5B C47 F5 67.8(6)
F6B C47 F4B 100.5(7)
F4 C47 F4B 64.2(7)
F6 C47 F4B 62.5(6)
F5B C47 F4B 97.2(7)
F5 C47 F4B 142.8(6)
F6B C47 C44 116.7(6)
F4 C47 C44 116.4(5)
F6 C47 C44 114.2(5)
F5B C47 C44 116.4(6)
F5 C47 C44 108.8(5)
F4B C47 C44 108.3(5)
C53 C48 C49 115.7(4)
C53 C48 B1 121.1(4)
C49 C48 B1 122.8(4)
C50 C49 C48 122.0(4)
C50 C49 H49A 119.0
C48 C49 H49A 119.0
C51 C50 C49 120.7(4)
C51 C50 C54 118.7(4)
C49 C50 C54 120.5(4)
C52 C51 C50 118.1(4)
C52 C51 H51A 120.9
C50 C51 H51A 120.9
C51 C52 C53 121.0(4)
C51 C52 C55 120.4(4)
C53 C52 C55 118.6(4)
C52 C53 C48 122.4(4)
C52 C53 H53A 118.8
C48 C53 H53A 118.8
F9B C54 F8 121.1(9)
F9B C54 F8B 109.2(9)
F9B C54 F7B 107.5(9)
F8 C54 F7B 74.5(8)
F8B C54 F7B 100.8(8)
F9B C54 F7 70.6(9)
F8 C54 F7 107.6(6)
F8B C54 F7 128.9(8)
F8 C54 F9 105.0(6)
F8B C54 F9 84.5(7)
F7B C54 F9 132.2(8)
F7 C54 F9 100.6(5)
F9B C54 C50 117.2(8)
F8 C54 C50 116.7(5)
F8B C54 C50 111.4(8)
F7B C54 C50 109.4(6)
F7 C54 C50 113.0(4)
F9 C54 C50 112.5(5)
F10B C55 F12 116.1(12)
F10B C55 F11 84.0(8)
F12 C55 F11 109.3(8)
F10B C55 F12B 111.5(9)
F12 C55 F12B 87.2(9)
F10B C55 F11B 105.5(10)
F11 C55 F11B 121.2(10)
F12B C55 F11B 101.9(9)
F12 C55 F10 104.0(7)
F11 C55 F10 103.1(7)
F12B C55 F10 128.8(9)
F11B C55 F10 90.8(9)
F10B C55 C52 115.7(10)
F12 C55 C52 113.2(8)
F11 C55 C52 115.2(5)
F12B C55 C52 109.5(8)
F11B C55 C52 111.8(10)
F10 C55 C52 111.0(6)
C61 C56 C57 115.1(4)
C61 C56 B1 122.6(4)
C57 C56 B1 122.1(4)
C58 C57 C56 122.4(4)
C58 C57 H57A 118.8
C56 C57 H57A 118.8
C59 C58 C57 120.7(4)
C59 C58 C62 120.2(4)
C57 C58 C62 119.1(4)
C60 C59 C58 118.2(4)
C60 C59 H59A 120.9
C58 C59 H59A 120.9
C59 C60 C61 120.7(4)
C59 C60 C63 119.7(4)
C61 C60 C63 119.6(4)
C60 C61 C56 122.7(4)
C60 C61 H61A 118.6
C56 C61 H61A 118.6
F14 C62 F15 107.0(6)
F14 C62 F13 106.7(6)
F15 C62 F13 104.9(6)
F14 C62 F13B 70.2(7)
F15 C62 F13B 129.2(7)
F14 C62 F15B 131.5(7)
F13 C62 F15B 69.8(7)
F13B C62 F15B 104.4(8)
F15 C62 F14B 68.7(7)
F13 C62 F14B 129.0(6)
F13B C62 F14B 104.4(7)
F15B C62 F14B 102.5(7)
F14 C62 C58 111.4(5)
F15 C62 C58 112.9(5)
F13 C62 C58 113.5(5)
F13B C62 C58 114.8(6)
F15B C62 C58 114.0(6)
F14B C62 C58 115.3(5)
F16 C63 F18B 117.4(12)
F16 C63 F17 110.9(9)
F18B C63 F17 83.9(8)
F18B C63 F16B 107.8(9)
F17 C63 F16B 124.5(10)
F16 C63 F18 105.6(10)
F17 C63 F18 104.0(8)
F16B C63 F18 92.9(10)
F16 C63 F17B 84.7(9)
F18B C63 F17B 108.3(8)
F16B C63 F17B 100.1(9)
F18 C63 F17B 126.0(9)
F16 C63 C60 114.1(10)
F18B C63 C60 115.0(8)
F17 C63 C60 111.6(7)
F16B C63 C60 111.3(7)
F18 C63 C60 110.0(8)
F17B C63 C60 113.2(6)
C65 C64 C69 115.3(4)
C65 C64 B1 125.8(4)
C69 C64 B1 118.8(4)
C66 C65 C64 122.5(4)
C66 C65 H65A 118.7
C64 C65 H65A 118.7
C67 C66 C65 121.1(4)
C67 C66 C70 120.1(4)
C65 C66 C70 118.8(4)
C66 C67 C68 117.7(4)
C66 C67 H67A 121.1
C68 C67 H67A 121.1
C69 C68 C67 121.2(4)
C69 C68 C71 119.7(4)
C67 C68 C71 119.1(4)
C68 C69 C64 122.1(4)
C68 C69 H69A 118.9
C64 C69 H69A 118.9
F21 C70 F19 107.7(4)
F21 C70 F20 106.2(4)
F19 C70 F20 105.2(4)
F21 C70 C66 113.4(4)
F19 C70 C66 112.0(4)
F20 C70 C66 111.8(4)
F22B C71 F24 115.6(12)
F22B C71 F23 82.6(10)
F24 C71 F23 108.5(6)
F22B C71 F24B 109.1(10)
F24 C71 F24B 77.8(9)
F24 C71 F22 105.5(7)
F23 C71 F22 103.6(5)
F24B C71 F22 127.1(10)
F22B C71 F23B 104.5(11)
F23 C71 F23B 128.7(9)
F24B C71 F23B 100.2(9)
F22 C71 F23B 89.0(10)
F22B C71 C68 117.7(12)
F24 C71 C68 115.6(6)
F23 C71 C68 111.6(5)
F24B C71 C68 114.2(8)
F22 C71 C68 111.1(5)
F23B C71 C68 109.2(10)

loop_
_geom_bond_atom_site_label_1
_geom_bond_atom_site_label_2
_geom_bond_distance
Ru1 C32B 2.11(2)
Ru1 C33B 2.10(2)
Ru1 C35 2.15(2)
Ru1 C31B 2.19(2)
Ru1 C30 2.18(2)
Ru1 C34 2.200(19)
Ru1 C34B 2.181(18)
Ru1 C30B 2.261(17)
Ru1 C35B 2.258(17)
Ru1 C31 2.26(2)
Ru1 C33 2.28(2)
Ru1 C32 2.31(2)
Ru1 H1 1.5400
Ni1 P2 2.1370(12)
Ni1 P1 2.1602(12)
Ni1 S1 2.2091(12)
Ni1 S2 2.2406(12)
Ni1 H1 1.6500
P1 C7 1.821(6)
P1 C1 1.824(6)
P1 C1B 1.828(9)
P1 C7B 1.828(8)
P1 C13 1.857(4)
P2 C15 1.818(5)
P2 C21 1.819(4)
P2 C14 1.840(5)
S1 C27 1.834(5)
S2 C29 1.829(5)
C1 C2 1.3900
C1 C6 1.3900
C2 C3 1.3900
C2 H2A 0.9500
C3 C4 1.3900
C3 H3A 0.9500
C4 C5 1.3900
C4 H4A 0.9500
C5 C6 1.3900
C5 H5A 0.9500
C6 H6A 0.9500
C1B C2B 1.3900
C1B C6B 1.3900
C2B C3B 1.3900
C2B H2B 0.9500
C3B C4B 1.3900
C3B H3B 0.9500
C4B C5B 1.3900
C4B H4B 0.9500
C5B C6B 1.3900
C5B H5B 0.9500
C6B H6B 0.9500
C7 C8 1.3900
C7 C12 1.3900
C8 C9 1.3900
C8 H8A 0.9500
C9 C10 1.3900
C9 H9A 0.9500
C10 C11 1.3900
C10 H10A 0.9500
C11 C12 1.3900
C11 H11A 0.9500
C12 H12A 0.9500
C7B C8B 1.3900
C7B C12B 1.3900
C8B C9B 1.3900
C8B H8B 0.9500
C9B C10B 1.3900
C9B H9B 0.9500
C10B C11B 1.3900
C10B H10B 0.9500
C11B C12B 1.3900
C11B H11B 0.9500
C12B H12B 0.9500
C13 C14 1.530(6)
C13 H13A 0.9900
C13 H13B 0.9900
C14 H14A 0.9900
C14 H14B 0.9900
C15 C20 1.381(6)
C15 C16 1.391(7)
C16 C17 1.371(7)
C16 H16A 0.9500
C17 C18 1.373(8)
C17 H17A 0.9500
C18 C19 1.361(8)
C18 H18A 0.9500
C19 C20 1.386(7)
C19 H19A 0.9500
C20 H20A 0.9500
C21 C22 1.388(7)
C21 C26 1.396(7)
C22 C23 1.389(7)
C22 H22A 0.9500
C23 C24 1.377(8)
C23 H23A 0.9500
C24 C25 1.379(8)
C24 H24A 0.9500
C25 C26 1.387(7)
C25 H25A 0.9500
C26 H26A 0.9500
C27 C28 1.511(8)
C27 H27A 0.9900
C27 H27B 0.9900
C28 C29 1.515(7)
C28 H28A 0.9900
C28 H28B 0.9900
C29 H29A 0.9900
C29 H29B 0.9900
C30 C31 1.3900
C30 C35 1.3900
C30 C36 1.562(10)
C31 C32 1.3900
C31 H31A 1.0000
C32 C33 1.3900
C32 H32A 1.0000
C33 C34 1.3900
C33 C39 1.548(10)
C34 C35 1.3900
C34 H34A 1.0000
C35 H35A 1.0000
C36 C37 1.513(13)
C36 C38 1.524(12)
C36 H36A 1.0000
C37 H37A 0.9800
C37 H37B 0.9800
C37 H37C 0.9800
C38 H38A 0.9800
C38 H38B 0.9800
C38 H38C 0.9800
C39 H39A 0.9800
C39 H39B 0.9800
C39 H39C 0.9800
C30B C31B 1.3900
C30B C35B 1.3900
C30B C36B 1.559(9)
C31B C32B 1.3900
C31B H31B 1.0000
C32B C33B 1.3900
C32B H32B 1.0000
C33B C34B 1.3900
C33B C39B 1.546(11)
C34B C35B 1.3900
C34B H34B 1.0000
C35B H35B 1.0000
C36B C37B 1.516(12)
C36B C38B 1.526(11)
C36B H36B 1.0000
C37B H37D 0.9800
C37B H37E 0.9800
C37B H37F 0.9800
C38B H38D 0.9800
C38B H38E 0.9800
C38B H38F 0.9800
C39B H39D 0.9800
C39B H39E 0.9800
C39B H39F 0.9800
B1 C56 1.644(7)
B1 C64 1.646(6)
B1 C48 1.648(6)
B1 C40 1.651(6)
F1 C46 1.337(5)
F2 C46 1.338(5)
F3 C46 1.336(5)
F4 C47 1.278(7)
F5 C47 1.402(7)
F6 C47 1.301(7)
F4B C47 1.409(7)
F5B C47 1.307(8)
F6B C47 1.270(7)
F7 C54 1.352(6)
F8 C54 1.313(7)
F9 C54 1.355(6)
F7B C54 1.342(8)
F8B C54 1.336(9)
F9B C54 1.297(8)
F10 C55 1.365(7)
F11 C55 1.337(7)
F12 C55 1.330(8)
F10B C55 1.313(9)
F11B C55 1.354(9)
F12B C55 1.340(8)
F13 C62 1.324(7)
F14 C62 1.316(6)
F15 C62 1.318(7)
F13B C62 1.325(8)
F14B C62 1.340(7)
F15B C62 1.332(8)
F16 C63 1.317(9)
F17 C63 1.336(8)
F18 C63 1.350(8)
F16B C63 1.346(8)
F17B C63 1.358(8)
F18B C63 1.322(8)
F19 C70 1.339(6)
F20 C70 1.339(6)
F21 C70 1.323(6)
F22 C71 1.351(6)
F23 C71 1.327(6)
F24 C71 1.321(7)
F22B C71 1.312(9)
F23B C71 1.355(9)
F24B C71 1.338(9)
C40 C41 1.386(6)
C40 C45 1.404(6)
C41 C42 1.392(6)
C41 H41A 0.9500
C42 C43 1.377(6)
C42 C46 1.506(6)
C43 C44 1.389(7)
C43 H43A 0.9500
C44 C45 1.392(6)
C44 C47 1.490(7)
C45 H45A 0.9500
C48 C53 1.394(6)
C48 C49 1.405(6)
C49 C50 1.394(6)
C49 H49A 0.9500
C50 C51 1.387(7)
C50 C54 1.480(7)
C51 C52 1.381(7)
C51 H51A 0.9500
C52 C53 1.390(6)
C52 C55 1.504(7)
C53 H53A 0.9500
C56 C61 1.401(6)
C56 C57 1.402(6)
C57 C58 1.397(6)
C57 H57A 0.9500
C58 C59 1.385(7)
C58 C62 1.485(7)
C59 C60 1.382(7)
C59 H59A 0.9500
C60 C61 1.393(7)
C60 C63 1.503(7)
C61 H61A 0.9500
C64 C65 1.402(6)
C64 C69 1.410(6)
C65 C66 1.391(6)
C65 H65A 0.9500
C66 C67 1.379(7)
C66 C70 1.504(7)
C67 C68 1.394(7)
C67 H67A 0.9500
C68 C69 1.385(6)
C68 C71 1.498(7)
C69 H69A 0.9500
